data_8102466
loop_
_publ_author_name
'Gui-Lin Wen'
'Xia Bao'

_publ_section_title
;
 Crystal structure of
 diaqua-bis(2,2'-bipyridine)-hexa(N-tosylglycinato)disamarium(III) ---
 2,2'-bipyridine (1:1), Sm2(H2O)2(C10H8N2)2(C9H10NO4S)6 &#x00B7;
 C10H8N2
;
_journal_issue 3
_journal_name_full 'Zeitschrift f\"ur Kristallographie - New Crystal Structures'
_journal_page_first 478
_journal_volume 224
_journal_year 2009
_chemical_formula_sum 'C42 H44 N6 O13 S3 Sm'
_chemical_formula_weight 1087.36
_chemical_name_systematic
;
bi-(2,2-bipyridine)-hexa(N-tosyl-glycinato)-
bisamarium (III)- diaqua.2,2-bipyridine
[Sm~2~(C~12~H~8~N~2~)~2~(C~9~H~10~NO~4~S)~6~.H~2~O].(C~12~H~8~N~2~)
;
_space_group_IT_number 14
_symmetry_cell_setting monoclinic
_symmetry_space_group_name_Hall '-P 2ybc'
_symmetry_space_group_name_H-M 'P 1 21/c 1'
_atom_sites_solution_hydrogens geom
_atom_sites_solution_primary direct
_atom_sites_solution_secondary difmap
_audit_creation_method SHELXL-97
_cell_angle_alpha 90.00
_cell_angle_beta 115.283(6)
_cell_angle_gamma 90.00
_cell_formula_units_Z 4
_cell_length_a 14.147(5)
_cell_length_b 29.232(11)
_cell_length_c 12.716(5)
_cell_measurement_reflns_used 4464
_cell_measurement_temperature 295(2)
_cell_measurement_theta_max 20.63
_cell_measurement_theta_min 2.28
_cell_volume 4755(3)
_computing_cell_refinement 'Bruker SMART'
_computing_data_collection 'Bruker SMART'
_computing_data_reduction 'Bruker SAINT'
_computing_molecular_graphics 'Bruker SHELXTL'
_computing_publication_material 'Bruker SHELXTL'
_computing_structure_refinement 'SHELXL-97 (Sheldrick, 1997)'
_computing_structure_solution 'SHELXS-97 (Sheldrick, 1990)'
_diffrn_ambient_temperature 295(2)
_diffrn_measured_fraction_theta_full 0.999
_diffrn_measured_fraction_theta_max 0.999
_diffrn_measurement_device_type 'CCD area detector'
_diffrn_measurement_method 'phi and omega scans'
_diffrn_radiation_monochromator graphite
_diffrn_radiation_source 'fine-focus sealed tube'
_diffrn_radiation_type MoK\a
_diffrn_radiation_wavelength 0.71073
_diffrn_reflns_av_R_equivalents 0.0688
_diffrn_reflns_av_sigmaI/netI 0.0749
_diffrn_reflns_limit_h_max 18
_diffrn_reflns_limit_h_min -18
_diffrn_reflns_limit_k_max 37
_diffrn_reflns_limit_k_min -37
_diffrn_reflns_limit_l_max 16
_diffrn_reflns_limit_l_min -16
_diffrn_reflns_number 41371
_diffrn_reflns_theta_full 27.50
_diffrn_reflns_theta_max 27.50
_diffrn_reflns_theta_min 2.28
_exptl_absorpt_coefficient_mu 1.434
_exptl_absorpt_correction_T_max 0.9664
_exptl_absorpt_correction_T_min 0.8344
_exptl_absorpt_correction_type none
_exptl_crystal_density_diffrn 1.519
_exptl_crystal_density_method 'not measured'
_exptl_crystal_F_000 2208
_exptl_crystal_size_max 0.13
_exptl_crystal_size_mid 0.05
_exptl_crystal_size_min 0.02
_refine_diff_density_max 0.491
_refine_diff_density_min -0.589
_refine_diff_density_rms 0.078
_refine_ls_extinction_method none
_refine_ls_goodness_of_fit_ref 0.983
_refine_ls_hydrogen_treatment mixed
_refine_ls_matrix_type full
_refine_ls_number_parameters 609
_refine_ls_number_reflns 10932
_refine_ls_number_restraints 0
_refine_ls_restrained_S_all 0.983
_refine_ls_R_factor_all 0.1018
_refine_ls_R_factor_gt 0.0410
_refine_ls_shift/su_max 0.001
_refine_ls_shift/su_mean 0.000
_refine_ls_structure_factor_coef Fsqd
_refine_ls_weighting_details 'calc w=1/[\s^2^(Fo^2^)+(0.0363P)^2^+0.0000P] where P=(Fo^2^+2Fc^2^)/3'
_refine_ls_weighting_scheme calc
_refine_ls_wR_factor_gt 0.0738
_refine_ls_wR_factor_ref 0.0921
_reflns_number_gt 6240
_reflns_number_total 10932
_reflns_threshold_expression >2sigma(I)
_cod_data_source_file 1267-2648.cff
_cod_data_source_block b
_cod_depositor_comments
;
The following automatic conversions were performed:
'_symmetry_cell_setting' value 'Monoclinic' changed to 'monoclinic'
according to '/home/saulius/struct/CIF-dictionaries/cif_core.dic'
dictionary named 'cif_core.dic' version 2.4.1 from 2010-06-29.

Automatic conversion script
Id: cif_fix_enum 1555 2011-01-17 13:19:09Z saulius 
;
_cod_original_sg_symbol_H-M P2(1)/c
_cod_database_code 8102466

loop_
_symmetry_equiv_pos_as_xyz
'x, y, z'
'-x, y+1/2, -z+1/2'
'-x, -y, -z'
'x, -y-1/2, z-1/2'

loop_
_atom_site_label
_atom_site_type_symbol
_atom_site_fract_x
_atom_site_fract_y
_atom_site_fract_z
_atom_site_U_iso_or_equiv
_atom_site_adp_type
_atom_site_occupancy
_atom_site_symmetry_multiplicity
_atom_site_calc_flag
_atom_site_refinement_flags
_atom_site_disorder_assembly
_atom_site_disorder_group
N6 N 0.4500(3) 0.44591(13) 0.0209(3) 0.0647(11) Uani 1 1 d . . .
C38 C 0.5166(3) 0.48115(14) 0.0437(4) 0.0486(11) Uani 1 1 d . . .
C39 C 0.6117(4) 0.48175(16) 0.1404(4) 0.0618(13) Uani 1 1 d . . .
H39 H 0.6582 0.5058 0.1517 0.074 Uiso 1 1 calc R . .
C40 C 0.6374(4) 0.44655(17) 0.2197(5) 0.0767(16) Uani 1 1 d . . .
H40 H 0.7002 0.4469 0.2863 0.092 Uiso 1 1 calc R . .
C41 C 0.5696(4) 0.41153(19) 0.1990(5) 0.0837(18) Uani 1 1 d . . .
H41 H 0.5849 0.3872 0.2509 0.100 Uiso 1 1 calc R . .
C42 C 0.4775(4) 0.41244(18) 0.0996(5) 0.0826(18) Uani 1 1 d . . .
H42 H 0.4313 0.3882 0.0865 0.099 Uiso 1 1 calc R . .
Sm1 Sm 0.959064(16) 0.003247(7) 0.149980(17) 0.03956(7) Uani 1 1 d . . .
S1 S 0.48444(11) 0.11054(6) 0.05619(15) 0.0849(5) Uani 1 1 d . . .
S2 S 1.24026(11) -0.18913(4) 0.06251(12) 0.0648(4) Uani 1 1 d . . .
S3 S 1.22514(10) 0.14235(4) 0.30751(11) 0.0536(3) Uani 1 1 d . . .
O1 O 0.7907(2) 0.02441(11) 0.1296(3) 0.0569(8) Uani 1 1 d . . .
O2 O 0.7746(2) 0.09979(11) 0.1386(3) 0.0606(9) Uani 1 1 d . . .
O3 O 0.4263(3) 0.07006(16) 0.0525(4) 0.1110(15) Uani 1 1 d . . .
O4 O 0.4334(3) 0.15145(17) -0.0020(4) 0.1221(17) Uani 1 1 d . . .
O5 O 1.0543(2) -0.06584(10) 0.1596(3) 0.0571(8) Uani 1 1 d . . .
O6 O 1.0903(2) -0.05755(10) 0.0068(2) 0.0563(8) Uani 1 1 d . . .
O7 O 1.2521(3) -0.21063(11) 0.1684(3) 0.0800(11) Uani 1 1 d . . .
O8 O 1.3281(3) -0.18493(12) 0.0344(3) 0.0805(11) Uani 1 1 d . . .
O9 O 1.1228(2) 0.03338(10) 0.1726(2) 0.0484(7) Uani 1 1 d . . .
O10 O 1.1481(2) 0.04129(10) 0.0122(2) 0.0581(8) Uani 1 1 d . . .
O11 O 1.2450(3) 0.14460(11) 0.4276(3) 0.0734(10) Uani 1 1 d . . .
O12 O 1.1195(2) 0.14241(11) 0.2188(3) 0.0719(10) Uani 1 1 d . . .
O13 O 0.9779(3) 0.07900(12) 0.2484(3) 0.0521(9) Uani 1 1 d . . .
N1 N 0.5642(3) 0.09729(19) 0.0007(4) 0.0701(13) Uani 1 1 d . . .
N2 N 1.2001(3) -0.13752(14) 0.0644(4) 0.0582(11) Uani 1 1 d . . .
N3 N 1.2774(3) 0.09616(12) 0.2917(3) 0.0499(10) Uani 1 1 d . . .
N4 N 1.0731(3) -0.01015(12) 0.3715(3) 0.0513(9) Uani 1 1 d . . .
N5 N 0.8958(3) -0.05688(12) 0.2568(3) 0.0529(10) Uani 1 1 d . . .
C1 C 0.7388(4) 0.06074(19) 0.1066(4) 0.0526(12) Uani 1 1 d . . .
C2 C 0.6228(4) 0.05480(18) 0.0325(5) 0.0720(15) Uani 1 1 d . . .
H2A H 0.6130 0.0386 -0.0380 0.086 Uiso 1 1 calc R . .
H2B H 0.5942 0.0358 0.0745 0.086 Uiso 1 1 calc R . .
C3 C 0.5573(4) 0.1245(2) 0.2039(5) 0.0718(15) Uani 1 1 d . . .
C4 C 0.5632(4) 0.0954(2) 0.2901(6) 0.0818(17) Uani 1 1 d . . .
H4 H 0.5284 0.0675 0.2715 0.098 Uiso 1 1 calc R . .
C5 C 0.6207(5) 0.1073(2) 0.4053(6) 0.100(2) Uani 1 1 d . . .
H5 H 0.6225 0.0875 0.4633 0.119 Uiso 1 1 calc R . .
C6 C 0.6750(6) 0.1475(3) 0.4361(6) 0.120(3) Uani 1 1 d . . .
C7 C 0.6690(7) 0.1757(2) 0.3472(7) 0.143(3) Uani 1 1 d . . .
H7 H 0.7053 0.2033 0.3653 0.171 Uiso 1 1 calc R . .
C8 C 0.6113(6) 0.1646(2) 0.2328(6) 0.110(2) Uani 1 1 d . . .
H8 H 0.6090 0.1844 0.1746 0.132 Uiso 1 1 calc R . .
C9 C 0.7407(8) 0.1587(3) 0.5666(7) 0.219(5) Uani 1 1 d . . .
H9A H 0.8134 0.1540 0.5861 0.328 Uiso 1 1 calc R . .
H9B H 0.7198 0.1390 0.6133 0.328 Uiso 1 1 calc R . .
H9C H 0.7295 0.1900 0.5810 0.328 Uiso 1 1 calc R . .
C10 C 1.0831(3) -0.08000(15) 0.0866(4) 0.0461(11) Uani 1 1 d . . .
C11 C 1.1126(4) -0.13020(14) 0.0942(4) 0.0588(13) Uani 1 1 d . . .
H11A H 1.1312 -0.1412 0.1726 0.071 Uiso 1 1 calc R . .
H11B H 1.0528 -0.1477 0.0416 0.071 Uiso 1 1 calc R . .
C12 C 1.1403(4) -0.21777(17) -0.0521(5) 0.0658(14) Uani 1 1 d . . .
C13 C 1.0790(6) -0.2481(3) -0.0310(6) 0.116(2) Uani 1 1 d . . .
H13 H 1.0902 -0.2548 0.0449 0.139 Uiso 1 1 calc R . .
C14 C 0.9978(7) -0.2696(3) -0.1252(8) 0.146(3) Uani 1 1 d . . .
H14 H 0.9551 -0.2901 -0.1099 0.175 Uiso 1 1 calc R . .
C15 C 0.9793(6) -0.2617(3) -0.2369(8) 0.118(3) Uani 1 1 d . . .
C16 C 1.0407(7) -0.2297(3) -0.2536(7) 0.118(3) Uani 1 1 d . . .
H16 H 1.0280 -0.2222 -0.3295 0.142 Uiso 1 1 calc R . .
C17 C 1.1210(6) -0.2078(2) -0.1642(6) 0.101(2) Uani 1 1 d . . .
H17 H 1.1617 -0.1863 -0.1801 0.121 Uiso 1 1 calc R . .
C18 C 0.8915(7) -0.2862(3) -0.3355(7) 0.189(4) Uani 1 1 d . . .
H18A H 0.8726 -0.2693 -0.4064 0.284 Uiso 1 1 calc R . .
H18B H 0.8319 -0.2886 -0.3182 0.284 Uiso 1 1 calc R . .
H18C H 0.9143 -0.3163 -0.3445 0.284 Uiso 1 1 calc R . .
C19 C 1.1691(3) 0.04870(14) 0.1167(4) 0.0437(10) Uani 1 1 d . . .
C20 C 1.2623(3) 0.08030(16) 0.1771(4) 0.0524(12) Uani 1 1 d . . .
H20A H 1.3251 0.0644 0.1847 0.063 Uiso 1 1 calc R . .
H20B H 1.2540 0.1068 0.1279 0.063 Uiso 1 1 calc R . .
C21 C 1.2893(4) 0.18815(15) 0.2775(4) 0.0537(12) Uani 1 1 d . . .
C22 C 1.3819(5) 0.2038(2) 0.3598(5) 0.101(2) Uani 1 1 d . . .
H22 H 1.4108 0.1904 0.4331 0.122 Uiso 1 1 calc R . .
C23 C 1.4325(5) 0.2390(2) 0.3357(5) 0.117(3) Uani 1 1 d . . .
H23 H 1.4968 0.2483 0.3928 0.140 Uiso 1 1 calc R . .
C24 C 1.3936(4) 0.26070(19) 0.2333(5) 0.0827(18) Uani 1 1 d . . .
C25 C 1.3035(6) 0.2443(2) 0.1514(6) 0.143(4) Uani 1 1 d . . .
H25 H 1.2755 0.2577 0.0780 0.172 Uiso 1 1 calc R . .
C26 C 1.2511(5) 0.2082(2) 0.1726(5) 0.125(3) Uani 1 1 d . . .
H26 H 1.1888 0.1978 0.1138 0.150 Uiso 1 1 calc R . .
C27 C 1.4493(5) 0.2999(2) 0.2085(6) 0.126(3) Uani 1 1 d . . .
H27A H 1.5085 0.2887 0.1982 0.189 Uiso 1 1 calc R . .
H27B H 1.4725 0.3210 0.2725 0.189 Uiso 1 1 calc R . .
H27C H 1.4025 0.3153 0.1390 0.189 Uiso 1 1 calc R . .
C28 C 1.1600(4) 0.01447(17) 0.4266(4) 0.0615(13) Uani 1 1 d . . .
H28 H 1.1755 0.0369 0.3847 0.074 Uiso 1 1 calc R . .
C29 C 1.2274(4) 0.0086(2) 0.5411(4) 0.0810(17) Uani 1 1 d . . .
H29 H 1.2870 0.0266 0.5761 0.097 Uiso 1 1 calc R . .
C30 C 1.2049(5) -0.0241(3) 0.6018(5) 0.096(2) Uani 1 1 d . . .
H30 H 1.2490 -0.0291 0.6798 0.115 Uiso 1 1 calc R . .
C31 C 1.1172(4) -0.0498(2) 0.5480(4) 0.0795(17) Uani 1 1 d . . .
H31 H 1.1018 -0.0725 0.5896 0.095 Uiso 1 1 calc R . .
C32 C 1.0501(4) -0.04269(16) 0.4315(4) 0.0526(12) Uani 1 1 d . . .
C33 C 0.9522(4) -0.06757(15) 0.3696(4) 0.0554(12) Uani 1 1 d . . .
C34 C 0.9164(5) -0.09977(19) 0.4239(5) 0.0797(17) Uani 1 1 d . . .
H34 H 0.9558 -0.1070 0.5018 0.096 Uiso 1 1 calc R . .
C35 C 0.8222(5) -0.1210(2) 0.3619(5) 0.0884(19) Uani 1 1 d . . .
H35 H 0.7975 -0.1424 0.3981 0.106 Uiso 1 1 calc R . .
C36 C 0.7645(5) -0.11066(19) 0.2468(5) 0.0874(18) Uani 1 1 d . . .
H36 H 0.7010 -0.1250 0.2030 0.105 Uiso 1 1 calc R . .
C37 C 0.8054(4) -0.07763(17) 0.1985(4) 0.0664(14) Uani 1 1 d . . .
H37 H 0.7667 -0.0698 0.1209 0.080 Uiso 1 1 calc R . .
H1W H 0.924(4) 0.0914(19) 0.225(5) 0.10(2) Uiso 1 1 d . . .
H2W H 1.012(4) 0.0944(16) 0.236(4) 0.058(19) Uiso 1 1 d . . .
H1' H 0.598(4) 0.1181(16) -0.002(4) 0.07(2) Uiso 1 1 d . . .
H2' H 1.195(3) -0.1234(12) 0.011(3) 0.028(12) Uiso 1 1 d . . .
H3' H 1.328(3) 0.0866(11) 0.348(3) 0.024(10) Uiso 1 1 d . . .

loop_
_atom_site_aniso_label
_atom_site_aniso_U_11
_atom_site_aniso_U_22
_atom_site_aniso_U_33
_atom_site_aniso_U_23
_atom_site_aniso_U_13
_atom_site_aniso_U_12
N6 0.059(3) 0.054(2) 0.066(3) 0.013(2) 0.012(2) -0.010(2)
C38 0.050(3) 0.041(2) 0.054(3) 0.0001(19) 0.021(2) -0.001(2)
C39 0.060(3) 0.047(3) 0.065(3) -0.001(2) 0.014(3) -0.008(2)
C40 0.068(4) 0.062(3) 0.072(4) 0.017(3) 0.004(3) 0.000(3)
C41 0.080(4) 0.070(4) 0.081(4) 0.024(3) 0.016(4) -0.015(3)
C42 0.073(4) 0.069(4) 0.079(4) 0.018(3) 0.007(3) -0.024(3)
Sm1 0.04143(12) 0.04620(13) 0.03429(11) 0.00442(12) 0.01926(8) -0.00064(12)
S1 0.0451(8) 0.1190(14) 0.0893(11) -0.0055(10) 0.0276(8) 0.0106(9)
S2 0.0678(9) 0.0576(8) 0.0705(9) 0.0068(7) 0.0309(8) 0.0161(7)
S3 0.0551(8) 0.0493(7) 0.0615(8) 0.0028(6) 0.0298(7) -0.0033(6)
O1 0.0442(19) 0.062(2) 0.070(2) 0.0092(17) 0.0288(17) 0.0045(16)
O2 0.049(2) 0.062(2) 0.073(2) 0.0016(18) 0.0277(18) 0.0038(16)
O3 0.058(3) 0.159(4) 0.126(4) -0.035(3) 0.050(3) -0.041(3)
O4 0.082(3) 0.151(4) 0.116(4) 0.010(3) 0.025(3) 0.063(3)
O5 0.068(2) 0.0530(19) 0.062(2) 0.0029(16) 0.0391(18) 0.0096(16)
O6 0.062(2) 0.060(2) 0.0445(19) 0.0193(15) 0.0209(17) 0.0053(16)
O7 0.097(3) 0.072(2) 0.071(2) 0.0189(19) 0.035(2) 0.024(2)
O8 0.060(2) 0.082(3) 0.108(3) 0.007(2) 0.044(2) 0.0179(19)
O9 0.0465(18) 0.0558(19) 0.0492(18) -0.0026(15) 0.0265(15) -0.0072(14)
O10 0.061(2) 0.075(2) 0.0413(18) -0.0100(16) 0.0249(16) -0.0169(16)
O11 0.102(3) 0.067(2) 0.072(2) -0.0036(18) 0.058(2) -0.0092(19)
O12 0.046(2) 0.061(2) 0.104(3) 0.0164(19) 0.028(2) 0.0010(16)
O13 0.048(2) 0.055(2) 0.059(2) 0.0028(17) 0.027(2) -0.002(2)
N1 0.041(3) 0.094(4) 0.074(3) 0.006(3) 0.023(2) 0.004(3)
N2 0.067(3) 0.056(3) 0.060(3) 0.013(2) 0.035(2) 0.013(2)
N3 0.046(2) 0.049(2) 0.042(2) -0.0002(19) 0.007(2) 0.0032(19)
N4 0.056(2) 0.059(2) 0.041(2) 0.0029(17) 0.0225(19) 0.0077(18)
N5 0.061(3) 0.057(2) 0.052(2) 0.0078(19) 0.034(2) 0.000(2)
C1 0.047(3) 0.073(4) 0.050(3) 0.007(3) 0.033(3) 0.002(3)
C2 0.052(3) 0.082(4) 0.076(4) -0.001(3) 0.022(3) 0.002(3)
C3 0.068(4) 0.076(4) 0.081(4) -0.001(3) 0.041(3) -0.003(3)
C4 0.076(4) 0.082(4) 0.092(5) -0.005(4) 0.040(4) -0.021(3)
C5 0.117(6) 0.104(5) 0.093(5) 0.012(4) 0.059(5) -0.016(4)
C6 0.170(8) 0.108(6) 0.091(5) -0.024(5) 0.064(5) -0.056(5)
C7 0.242(10) 0.088(5) 0.111(6) -0.027(5) 0.088(7) -0.074(6)
C8 0.172(7) 0.077(5) 0.091(5) -0.003(4) 0.065(5) -0.028(5)
C9 0.327(14) 0.210(11) 0.104(7) -0.051(7) 0.077(8) -0.132(10)
C10 0.041(3) 0.048(3) 0.047(3) 0.006(2) 0.017(2) 0.000(2)
C11 0.082(4) 0.047(3) 0.065(3) 0.007(2) 0.049(3) 0.006(2)
C12 0.079(4) 0.057(3) 0.072(4) 0.002(3) 0.042(3) 0.012(3)
C13 0.125(6) 0.139(6) 0.087(5) 0.001(5) 0.049(5) -0.040(5)
C14 0.141(8) 0.164(8) 0.133(8) -0.025(6) 0.059(7) -0.083(6)
C15 0.106(7) 0.146(8) 0.101(7) -0.042(6) 0.045(6) -0.015(5)
C16 0.132(7) 0.151(7) 0.078(5) -0.020(5) 0.051(5) -0.013(6)
C17 0.119(6) 0.109(5) 0.082(5) -0.009(4) 0.049(5) -0.017(4)
C18 0.153(8) 0.253(11) 0.141(8) -0.102(8) 0.043(7) -0.071(8)
C19 0.035(2) 0.049(3) 0.046(3) 0.004(2) 0.016(2) 0.001(2)
C20 0.044(3) 0.068(3) 0.047(3) -0.003(2) 0.021(2) -0.006(2)
C21 0.055(3) 0.046(3) 0.057(3) 0.003(2) 0.021(3) -0.005(2)
C22 0.110(5) 0.103(5) 0.060(4) 0.021(3) 0.007(4) -0.048(4)
C23 0.099(5) 0.115(5) 0.086(5) 0.033(4) -0.009(4) -0.064(4)
C24 0.076(4) 0.076(4) 0.076(4) 0.019(3) 0.014(3) -0.032(3)
C25 0.123(6) 0.138(6) 0.096(5) 0.067(5) -0.023(4) -0.069(5)
C26 0.105(5) 0.119(6) 0.085(5) 0.050(4) -0.021(4) -0.060(4)
C27 0.110(5) 0.126(6) 0.114(5) 0.044(4) 0.022(4) -0.057(5)
C28 0.062(3) 0.077(4) 0.044(3) 0.002(2) 0.021(3) 0.002(3)
C29 0.067(4) 0.124(5) 0.046(3) -0.004(3) 0.018(3) 0.007(3)
C30 0.066(4) 0.174(7) 0.041(3) 0.022(4) 0.017(3) 0.015(4)
C31 0.070(4) 0.124(5) 0.051(3) 0.038(3) 0.031(3) 0.024(4)
C32 0.056(3) 0.068(3) 0.046(3) 0.013(2) 0.033(2) 0.016(2)
C33 0.076(4) 0.055(3) 0.053(3) 0.015(2) 0.044(3) 0.014(3)
C34 0.105(5) 0.080(4) 0.070(4) 0.023(3) 0.053(4) 0.009(4)
C35 0.123(6) 0.080(4) 0.085(5) 0.016(3) 0.065(4) -0.022(4)
C36 0.097(5) 0.089(4) 0.086(5) 0.007(3) 0.048(4) -0.028(4)
C37 0.072(4) 0.074(4) 0.059(3) 0.006(3) 0.034(3) -0.016(3)

loop_
_atom_type_symbol
_atom_type_description
_atom_type_scat_dispersion_real
_atom_type_scat_dispersion_imag
_atom_type_scat_source
C C 0.0033 0.0016 'International Tables Vol C Tables 4.2.6.8 and 6.1.1.4'
H H 0.0000 0.0000 'International Tables Vol C Tables 4.2.6.8 and 6.1.1.4'
N N 0.0061 0.0033 'International Tables Vol C Tables 4.2.6.8 and 6.1.1.4'
O O 0.0106 0.0060 'International Tables Vol C Tables 4.2.6.8 and 6.1.1.4'
S S 0.1246 0.1234 'International Tables Vol C Tables 4.2.6.8 and 6.1.1.4'
Sm Sm -0.1638 3.4418 'International Tables Vol C Tables 4.2.6.8 and 6.1.1.4'

loop_
_geom_angle_atom_site_label_1
_geom_angle_atom_site_label_2
_geom_angle_atom_site_label_3
_geom_angle
_geom_angle_site_symmetry_1
_geom_angle_site_symmetry_3
_geom_angle_publ_flag
C42 N6 C38 116.6(4) . . ?
N6 C38 C39 122.0(4) . . ?
N6 C38 C38 116.0(5) . 3_665 ?
C39 C38 C38 122.0(5) . 3_665 ?
C40 C39 C38 119.6(5) . . ?
C40 C39 H39 120.2 . . ?
C38 C39 H39 120.2 . . ?
C41 C40 C39 118.7(5) . . ?
C41 C40 H40 120.6 . . ?
C39 C40 H40 120.6 . . ?
C40 C41 C42 118.7(5) . . ?
C40 C41 H41 120.6 . . ?
C42 C41 H41 120.6 . . ?
N6 C42 C41 124.2(5) . . ?
N6 C42 H42 117.9 . . ?
C41 C42 H42 117.9 . . ?
O10 Sm1 O1 78.92(11) 3_755 . ?
O10 Sm1 O9 122.59(10) 3_755 . ?
O1 Sm1 O9 143.10(10) . . ?
O10 Sm1 O5 73.61(11) 3_755 . ?
O1 Sm1 O5 137.92(11) . . ?
O9 Sm1 O5 78.98(10) . . ?
O10 Sm1 O6 77.83(11) 3_755 3_755 ?
O1 Sm1 O6 79.29(10) . 3_755 ?
O9 Sm1 O6 77.25(10) . 3_755 ?
O5 Sm1 O6 123.70(10) . 3_755 ?
O10 Sm1 O13 144.75(12) 3_755 . ?
O1 Sm1 O13 73.17(13) . . ?
O9 Sm1 O13 73.82(12) . . ?
O5 Sm1 O13 141.39(12) . . ?
O6 Sm1 O13 76.21(11) 3_755 . ?
O10 Sm1 N5 81.26(11) 3_755 . ?
O1 Sm1 N5 71.29(11) . . ?
O9 Sm1 N5 136.15(11) . . ?
O5 Sm1 N5 73.50(11) . . ?
O6 Sm1 N5 146.60(11) 3_755 . ?
O13 Sm1 N5 108.89(12) . . ?
O10 Sm1 N4 136.92(11) 3_755 . ?
O1 Sm1 N4 106.65(11) . . ?
O9 Sm1 N4 78.69(11) . . ?
O5 Sm1 N4 75.18(10) . . ?
O6 Sm1 N4 145.10(11) 3_755 . ?
O13 Sm1 N4 73.02(12) . . ?
N5 Sm1 N4 61.77(12) . . ?
O4 S1 O3 121.3(3) . . ?
O4 S1 N1 105.5(3) . . ?
O3 S1 N1 106.6(3) . . ?
O4 S1 C3 107.2(3) . . ?
O3 S1 C3 107.0(3) . . ?
N1 S1 C3 108.8(3) . . ?
O7 S2 O8 120.4(2) . . ?
O7 S2 N2 107.3(2) . . ?
O8 S2 N2 105.7(2) . . ?
O7 S2 C12 107.6(2) . . ?
O8 S2 C12 108.1(2) . . ?
N2 S2 C12 107.1(2) . . ?
O11 S3 O12 120.1(2) . . ?
O11 S3 N3 106.4(2) . . ?
O12 S3 N3 106.6(2) . . ?
O11 S3 C21 108.3(2) . . ?
O12 S3 C21 106.9(2) . . ?
N3 S3 C21 108.0(2) . . ?
C1 O1 Sm1 135.2(3) . . ?
C10 O5 Sm1 127.0(3) . . ?
C10 O6 Sm1 157.5(3) . 3_755 ?
C19 O9 Sm1 142.3(3) . . ?
C19 O10 Sm1 142.8(3) . 3_755 ?
Sm1 O13 H1W 110(4) . . ?
Sm1 O13 H2W 113(4) . . ?
H1W O13 H2W 105(6) . . ?
C2 N1 S1 120.5(4) . . ?
C2 N1 H1' 113(4) . . ?
S1 N1 H1' 113(4) . . ?
C11 N2 S2 118.9(3) . . ?
C11 N2 H2' 112(3) . . ?
S2 N2 H2' 113(3) . . ?
C20 N3 S3 121.3(3) . . ?
C20 N3 H3' 118(3) . . ?
S3 N3 H3' 118(3) . . ?
C28 N4 C32 118.4(4) . . ?
C28 N4 Sm1 119.4(3) . . ?
C32 N4 Sm1 122.1(3) . . ?
C37 N5 C33 118.8(4) . . ?
C37 N5 Sm1 119.0(3) . . ?
C33 N5 Sm1 122.2(3) . . ?
O2 C1 O1 125.8(5) . . ?
O2 C1 C2 119.4(5) . . ?
O1 C1 C2 114.8(5) . . ?
N1 C2 C1 114.4(4) . . ?
N1 C2 H2A 108.6 . . ?
C1 C2 H2A 108.6 . . ?
N1 C2 H2B 108.6 . . ?
C1 C2 H2B 108.6 . . ?
H2A C2 H2B 107.6 . . ?
C4 C3 C8 119.1(6) . . ?
C4 C3 S1 121.4(5) . . ?
C8 C3 S1 119.4(5) . . ?
C3 C4 C5 120.1(6) . . ?
C3 C4 H4 119.9 . . ?
C5 C4 H4 119.9 . . ?
C6 C5 C4 121.7(6) . . ?
C6 C5 H5 119.1 . . ?
C4 C5 H5 119.1 . . ?
C5 C6 C7 116.8(7) . . ?
C5 C6 C9 119.7(7) . . ?
C7 C6 C9 123.5(7) . . ?
C8 C7 C6 122.1(7) . . ?
C8 C7 H7 118.9 . . ?
C6 C7 H7 118.9 . . ?
C3 C8 C7 120.1(6) . . ?
C3 C8 H8 119.9 . . ?
C7 C8 H8 119.9 . . ?
C6 C9 H9A 109.5 . . ?
C6 C9 H9B 109.5 . . ?
H9A C9 H9B 109.5 . . ?
C6 C9 H9C 109.5 . . ?
H9A C9 H9C 109.5 . . ?
H9B C9 H9C 109.5 . . ?
O5 C10 O6 127.1(4) . . ?
O5 C10 C11 116.5(4) . . ?
O6 C10 C11 116.4(4) . . ?
N2 C11 C10 111.5(4) . . ?
N2 C11 H11A 109.3 . . ?
C10 C11 H11A 109.3 . . ?
N2 C11 H11B 109.3 . . ?
C10 C11 H11B 109.3 . . ?
H11A C11 H11B 108.0 . . ?
C13 C12 C17 119.5(6) . . ?
C13 C12 S2 120.6(5) . . ?
C17 C12 S2 119.8(5) . . ?
C12 C13 C14 119.1(7) . . ?
C12 C13 H13 120.4 . . ?
C14 C13 H13 120.4 . . ?
C15 C14 C13 122.8(7) . . ?
C15 C14 H14 118.6 . . ?
C13 C14 H14 118.6 . . ?
C14 C15 C16 115.8(7) . . ?
C14 C15 C18 120.8(9) . . ?
C16 C15 C18 123.4(9) . . ?
C15 C16 C17 123.5(7) . . ?
C15 C16 H16 118.3 . . ?
C17 C16 H16 118.3 . . ?
C12 C17 C16 119.3(7) . . ?
C12 C17 H17 120.4 . . ?
C16 C17 H17 120.4 . . ?
C15 C18 H18A 109.5 . . ?
C15 C18 H18B 109.5 . . ?
H18A C18 H18B 109.5 . . ?
C15 C18 H18C 109.5 . . ?
H18A C18 H18C 109.5 . . ?
H18B C18 H18C 109.5 . . ?
O9 C19 O10 127.1(4) . . ?
O9 C19 C20 119.1(4) . . ?
O10 C19 C20 113.8(4) . . ?
N3 C20 C19 115.0(4) . . ?
N3 C20 H20A 108.5 . . ?
C19 C20 H20A 108.5 . . ?
N3 C20 H20B 108.5 . . ?
C19 C20 H20B 108.5 . . ?
H20A C20 H20B 107.5 . . ?
C26 C21 C22 117.7(5) . . ?
C26 C21 S3 121.7(4) . . ?
C22 C21 S3 120.6(4) . . ?
C21 C22 C23 120.5(5) . . ?
C21 C22 H22 119.8 . . ?
C23 C22 H22 119.8 . . ?
C24 C23 C22 122.7(5) . . ?
C24 C23 H23 118.6 . . ?
C22 C23 H23 118.6 . . ?
C23 C24 C25 116.4(5) . . ?
C23 C24 C27 122.2(5) . . ?
C25 C24 C27 121.3(5) . . ?
C24 C25 C26 122.1(6) . . ?
C24 C25 H25 118.9 . . ?
C26 C25 H25 118.9 . . ?
C21 C26 C25 120.4(5) . . ?
C21 C26 H26 119.8 . . ?
C25 C26 H26 119.8 . . ?
C24 C27 H27A 109.5 . . ?
C24 C27 H27B 109.5 . . ?
H27A C27 H27B 109.5 . . ?
C24 C27 H27C 109.5 . . ?
H27A C27 H27C 109.5 . . ?
H27B C27 H27C 109.5 . . ?
N4 C28 C29 123.9(5) . . ?
N4 C28 H28 118.1 . . ?
C29 C28 H28 118.1 . . ?
C30 C29 C28 118.0(6) . . ?
C30 C29 H29 121.0 . . ?
C28 C29 H29 121.0 . . ?
C29 C30 C31 119.4(5) . . ?
C29 C30 H30 120.3 . . ?
C31 C30 H30 120.3 . . ?
C30 C31 C32 120.9(5) . . ?
C30 C31 H31 119.5 . . ?
C32 C31 H31 119.5 . . ?
N4 C32 C31 119.3(5) . . ?
N4 C32 C33 116.8(4) . . ?
C31 C32 C33 123.9(5) . . ?
N5 C33 C34 120.8(5) . . ?
N5 C33 C32 116.9(4) . . ?
C34 C33 C32 122.3(5) . . ?
C35 C34 C33 119.5(5) . . ?
C35 C34 H34 120.2 . . ?
C33 C34 H34 120.2 . . ?
C36 C35 C34 120.2(5) . . ?
C36 C35 H35 119.9 . . ?
C34 C35 H35 119.9 . . ?
C35 C36 C37 116.9(5) . . ?
C35 C36 H36 121.6 . . ?
C37 C36 H36 121.6 . . ?
N5 C37 C36 123.7(5) . . ?
N5 C37 H37 118.1 . . ?
C36 C37 H37 118.1 . . ?

loop_
_geom_bond_atom_site_label_1
_geom_bond_atom_site_label_2
_geom_bond_distance
_geom_bond_site_symmetry_2
_geom_bond_publ_flag
N6 C42 1.334(6) . ?
N6 C38 1.342(5) . ?
C38 C39 1.382(6) . ?
C38 C38 1.492(8) 3_665 ?
C39 C40 1.377(6) . ?
C39 H39 0.9300 . ?
C40 C41 1.349(7) . ?
C40 H40 0.9300 . ?
C41 C42 1.374(7) . ?
C41 H41 0.9300 . ?
C42 H42 0.9300 . ?
Sm1 O10 2.361(3) 3_755 ?
Sm1 O1 2.365(3) . ?
Sm1 O9 2.379(3) . ?
Sm1 O5 2.402(3) . ?
Sm1 O6 2.407(3) 3_755 ?
Sm1 O13 2.501(4) . ?
Sm1 N5 2.602(3) . ?
Sm1 N4 2.610(4) . ?
S1 O4 1.429(4) . ?
S1 O3 1.430(4) . ?
S1 N1 1.612(5) . ?
S1 C3 1.761(6) . ?
S2 O7 1.429(3) . ?
S2 O8 1.437(3) . ?
S2 N2 1.616(4) . ?
S2 C12 1.751(6) . ?
S3 O11 1.432(3) . ?
S3 O12 1.438(3) . ?
S3 N3 1.592(4) . ?
S3 C21 1.749(4) . ?
O1 C1 1.253(5) . ?
O2 C1 1.245(5) . ?
O5 C10 1.233(5) . ?
O6 C10 1.249(5) . ?
O6 Sm1 2.406(3) 3_755 ?
O9 C19 1.238(4) . ?
O10 C19 1.250(5) . ?
O10 Sm1 2.362(3) 3_755 ?
O13 H1W 0.78(6) . ?
O13 H2W 0.72(5) . ?
N1 C2 1.452(6) . ?
N1 H1' 0.79(4) . ?
N2 C11 1.458(6) . ?
N2 H2' 0.78(3) . ?
N3 C20 1.456(5) . ?
N3 H3' 0.81(3) . ?
N4 C28 1.336(6) . ?
N4 C32 1.343(5) . ?
N5 C37 1.321(6) . ?
N5 C33 1.347(5) . ?
C1 C2 1.513(6) . ?
C2 H2A 0.9700 . ?
C2 H2B 0.9700 . ?
C3 C4 1.361(7) . ?
C3 C8 1.361(7) . ?
C4 C5 1.383(8) . ?
C4 H4 0.9300 . ?
C5 C6 1.365(8) . ?
C5 H5 0.9300 . ?
C6 C7 1.372(9) . ?
C6 C9 1.551(9) . ?
C7 C8 1.370(9) . ?
C7 H7 0.9300 . ?
C8 H8 0.9300 . ?
C9 H9A 0.9600 . ?
C9 H9B 0.9600 . ?
C9 H9C 0.9600 . ?
C10 C11 1.517(6) . ?
C11 H11A 0.9700 . ?
C11 H11B 0.9700 . ?
C12 C13 1.345(7) . ?
C12 C17 1.364(7) . ?
C13 C14 1.404(9) . ?
C13 H13 0.9300 . ?
C14 C15 1.350(9) . ?
C14 H14 0.9300 . ?
C15 C16 1.352(10) . ?
C15 C18 1.517(9) . ?
C16 C17 1.375(9) . ?
C16 H16 0.9300 . ?
C17 H17 0.9300 . ?
C18 H18A 0.9600 . ?
C18 H18B 0.9600 . ?
C18 H18C 0.9600 . ?
C19 C20 1.522(5) . ?
C20 H20A 0.9700 . ?
C20 H20B 0.9700 . ?
C21 C26 1.341(6) . ?
C21 C22 1.360(6) . ?
C22 C23 1.361(7) . ?
C22 H22 0.9300 . ?
C23 C24 1.337(7) . ?
C23 H23 0.9300 . ?
C24 C25 1.344(7) . ?
C24 C27 1.499(7) . ?
C25 C26 1.380(7) . ?
C25 H25 0.9300 . ?
C26 H26 0.9300 . ?
C27 H27A 0.9600 . ?
C27 H27B 0.9600 . ?
C27 H27C 0.9600 . ?
C28 C29 1.369(6) . ?
C28 H28 0.9300 . ?
C29 C30 1.350(8) . ?
C29 H29 0.9300 . ?
C30 C31 1.359(8) . ?
C30 H30 0.9300 . ?
C31 C32 1.392(6) . ?
C31 H31 0.9300 . ?
C32 C33 1.460(6) . ?
C33 C34 1.385(6) . ?
C34 C35 1.373(7) . ?
C34 H34 0.9300 . ?
C35 C36 1.370(7) . ?
C35 H35 0.9300 . ?
C36 C37 1.395(7) . ?
C36 H36 0.9300 . ?
C37 H37 0.9300 . ?

loop_
_geom_hbond_atom_site_label_D
_geom_hbond_atom_site_label_H
_geom_hbond_atom_site_label_A
_geom_hbond_distance_DH
_geom_hbond_distance_HA
_geom_hbond_distance_DA
_geom_hbond_angle_DHA
_geom_hbond_site_symmetry_A
N3 H3' N6 0.81(3) 2.34(3) 3.145(6) 169(3) 4_666
N2 H2' O2 0.78(3) 2.23(4) 2.965(5) 160(4) 3_755
N1 H1' O8 0.79(4) 2.33(5) 3.109(6) 170(5) 3_755
O13 H2W O12 0.72(5) 2.15(5) 2.869(5) 174(5) .
O13 H1W O2 0.78(6) 1.93(6) 2.675(5) 158(6) .

loop_
_geom_torsion_atom_site_label_1
_geom_torsion_atom_site_label_2
_geom_torsion_atom_site_label_3
_geom_torsion_atom_site_label_4
_geom_torsion
_geom_torsion_site_symmetry_1
_geom_torsion_site_symmetry_2
_geom_torsion_site_symmetry_3
_geom_torsion_site_symmetry_4
_geom_torsion_publ_flag
C42 N6 C38 C39 3.6(7) . . . . ?
C42 N6 C38 C38 -178.5(5) . . . 3_665 ?
N6 C38 C39 C40 -3.7(8) . . . . ?
C38 C38 C39 C40 178.5(5) 3_665 . . . ?
C38 C39 C40 C41 1.9(8) . . . . ?
C39 C40 C41 C42 -0.2(9) . . . . ?
C38 N6 C42 C41 -1.9(9) . . . . ?
C40 C41 C42 N6 0.2(10) . . . . ?
O10 Sm1 O1 C1 -116.3(4) 3_755 . . . ?
O9 Sm1 O1 C1 14.5(5) . . . . ?
O5 Sm1 O1 C1 -166.0(4) . . . . ?
O6 Sm1 O1 C1 -36.7(4) 3_755 . . . ?
O13 Sm1 O1 C1 42.0(4) . . . . ?
N5 Sm1 O1 C1 159.3(4) . . . . ?
N4 Sm1 O1 C1 107.8(4) . . . . ?
O10 Sm1 O5 C10 60.5(3) 3_755 . . . ?
O1 Sm1 O5 C10 111.8(4) . . . . ?
O9 Sm1 O5 C10 -68.5(4) . . . . ?
O6 Sm1 O5 C10 -2.1(4) 3_755 . . . ?
O13 Sm1 O5 C10 -114.2(4) . . . . ?
N5 Sm1 O5 C10 146.0(4) . . . . ?
N4 Sm1 O5 C10 -149.6(4) . . . . ?
O10 Sm1 O9 C19 33.7(5) 3_755 . . . ?
O1 Sm1 O9 C19 -84.5(5) . . . . ?
O5 Sm1 O9 C19 95.9(5) . . . . ?
O6 Sm1 O9 C19 -32.7(4) 3_755 . . . ?
O13 Sm1 O9 C19 -111.8(5) . . . . ?
N5 Sm1 O9 C19 147.6(4) . . . . ?
N4 Sm1 O9 C19 172.8(5) . . . . ?
O4 S1 N1 C2 -174.4(4) . . . . ?
O3 S1 N1 C2 -44.2(5) . . . . ?
C3 S1 N1 C2 70.9(5) . . . . ?
O7 S2 N2 C11 -48.5(4) . . . . ?
O8 S2 N2 C11 -178.1(4) . . . . ?
C12 S2 N2 C11 66.8(4) . . . . ?
O11 S3 N3 C20 173.1(3) . . . . ?
O12 S3 N3 C20 43.8(4) . . . . ?
C21 S3 N3 C20 -70.7(4) . . . . ?
O10 Sm1 N4 C28 147.2(3) 3_755 . . . ?
O1 Sm1 N4 C28 -121.3(3) . . . . ?
O9 Sm1 N4 C28 21.0(3) . . . . ?
O5 Sm1 N4 C28 102.4(3) . . . . ?
O6 Sm1 N4 C28 -26.2(4) 3_755 . . . ?
O13 Sm1 N4 C28 -55.4(3) . . . . ?
N5 Sm1 N4 C28 -178.6(4) . . . . ?
O10 Sm1 N4 C32 -29.6(4) 3_755 . . . ?
O1 Sm1 N4 C32 61.9(3) . . . . ?
O9 Sm1 N4 C32 -155.7(3) . . . . ?
O5 Sm1 N4 C32 -74.3(3) . . . . ?
O6 Sm1 N4 C32 157.1(3) 3_755 . . . ?
O13 Sm1 N4 C32 127.9(3) . . . . ?
N5 Sm1 N4 C32 4.7(3) . . . . ?
O10 Sm1 N5 C37 -26.2(3) 3_755 . . . ?
O1 Sm1 N5 C37 55.0(3) . . . . ?
O9 Sm1 N5 C37 -155.0(3) . . . . ?
O5 Sm1 N5 C37 -101.6(4) . . . . ?
O6 Sm1 N5 C37 25.5(4) 3_755 . . . ?
O13 Sm1 N5 C37 119.0(4) . . . . ?
N4 Sm1 N5 C37 176.7(4) . . . . ?
O10 Sm1 N5 C33 153.9(3) 3_755 . . . ?
O1 Sm1 N5 C33 -124.9(3) . . . . ?
O9 Sm1 N5 C33 25.1(4) . . . . ?
O5 Sm1 N5 C33 78.5(3) . . . . ?
O6 Sm1 N5 C33 -154.5(3) 3_755 . . . ?
O13 Sm1 N5 C33 -61.0(3) . . . . ?
N4 Sm1 N5 C33 -3.3(3) . . . . ?
Sm1 O1 C1 O2 -36.2(7) . . . . ?
Sm1 O1 C1 C2 143.5(3) . . . . ?
S1 N1 C2 C1 -109.8(5) . . . . ?
O2 C1 C2 N1 3.0(6) . . . . ?
O1 C1 C2 N1 -176.6(4) . . . . ?
O4 S1 C3 C4 140.5(5) . . . . ?
O3 S1 C3 C4 9.0(6) . . . . ?
N1 S1 C3 C4 -105.9(5) . . . . ?
O4 S1 C3 C8 -41.3(6) . . . . ?
O3 S1 C3 C8 -172.8(5) . . . . ?
N1 S1 C3 C8 72.3(6) . . . . ?
C8 C3 C4 C5 2.0(9) . . . . ?
S1 C3 C4 C5 -179.8(5) . . . . ?
C3 C4 C5 C6 -1.7(10) . . . . ?
C4 C5 C6 C7 0.5(12) . . . . ?
C4 C5 C6 C9 -178.4(8) . . . . ?
C5 C6 C7 C8 0.3(14) . . . . ?
C9 C6 C7 C8 179.1(9) . . . . ?
C4 C3 C8 C7 -1.2(11) . . . . ?
S1 C3 C8 C7 -179.5(6) . . . . ?
C6 C7 C8 C3 0.1(14) . . . . ?
Sm1 O5 C10 O6 17.4(6) . . . . ?
Sm1 O5 C10 C11 -162.3(3) . . . . ?
Sm1 O6 C10 O5 -41.6(10) 3_755 . . . ?
Sm1 O6 C10 C11 138.1(6) 3_755 . . . ?
S2 N2 C11 C10 -177.6(3) . . . . ?
O5 C10 C11 N2 -143.8(4) . . . . ?
O6 C10 C11 N2 36.5(6) . . . . ?
O7 S2 C12 C13 10.9(6) . . . . ?
O8 S2 C12 C13 142.3(5) . . . . ?
N2 S2 C12 C13 -104.2(5) . . . . ?
O7 S2 C12 C17 -172.2(5) . . . . ?
O8 S2 C12 C17 -40.8(5) . . . . ?
N2 S2 C12 C17 72.7(5) . . . . ?
C17 C12 C13 C14 1.4(11) . . . . ?
S2 C12 C13 C14 178.4(6) . . . . ?
C12 C13 C14 C15 1.1(14) . . . . ?
C13 C14 C15 C16 -3.2(14) . . . . ?
C13 C14 C15 C18 179.2(8) . . . . ?
C14 C15 C16 C17 3.1(13) . . . . ?
C18 C15 C16 C17 -179.4(7) . . . . ?
C13 C12 C17 C16 -1.6(10) . . . . ?
S2 C12 C17 C16 -178.5(5) . . . . ?
C15 C16 C17 C12 -0.8(12) . . . . ?
Sm1 O9 C19 O10 -23.3(8) . . . . ?
Sm1 O9 C19 C20 156.6(3) . . . . ?
Sm1 O10 C19 O9 -7.5(8) 3_755 . . . ?
Sm1 O10 C19 C20 172.6(3) 3_755 . . . ?
S3 N3 C20 C19 -90.7(4) . . . . ?
O9 C19 C20 N3 -10.4(6) . . . . ?
O10 C19 C20 N3 169.4(4) . . . . ?
O11 S3 C21 C26 -148.3(5) . . . . ?
O12 S3 C21 C26 -17.6(6) . . . . ?
N3 S3 C21 C26 96.7(6) . . . . ?
O11 S3 C21 C22 33.5(5) . . . . ?
O12 S3 C21 C22 164.2(5) . . . . ?
N3 S3 C21 C22 -81.5(5) . . . . ?
C26 C21 C22 C23 0.7(10) . . . . ?
S3 C21 C22 C23 179.0(6) . . . . ?
C21 C22 C23 C24 2.1(12) . . . . ?
C22 C23 C24 C25 -3.6(12) . . . . ?
C22 C23 C24 C27 178.9(7) . . . . ?
C23 C24 C25 C26 2.6(13) . . . . ?
C27 C24 C25 C26 -179.9(8) . . . . ?
C22 C21 C26 C25 -1.7(11) . . . . ?
S3 C21 C26 C25 -179.9(6) . . . . ?
C24 C25 C26 C21 0.0(14) . . . . ?
C32 N4 C28 C29 0.0(7) . . . . ?
Sm1 N4 C28 C29 -176.9(4) . . . . ?
N4 C28 C29 C30 0.2(8) . . . . ?
C28 C29 C30 C31 0.0(9) . . . . ?
C29 C30 C31 C32 -0.4(9) . . . . ?
C28 N4 C32 C31 -0.3(6) . . . . ?
Sm1 N4 C32 C31 176.4(3) . . . . ?
C28 N4 C32 C33 177.5(4) . . . . ?
Sm1 N4 C32 C33 -5.7(5) . . . . ?
C30 C31 C32 N4 0.5(8) . . . . ?
C30 C31 C32 C33 -177.2(5) . . . . ?
C37 N5 C33 C34 0.1(7) . . . . ?
Sm1 N5 C33 C34 -180.0(3) . . . . ?
C37 N5 C33 C32 -178.0(4) . . . . ?
Sm1 N5 C33 C32 1.9(5) . . . . ?
N4 C32 C33 N5 2.4(6) . . . . ?
C31 C32 C33 N5 -179.8(4) . . . . ?
N4 C32 C33 C34 -175.7(4) . . . . ?
C31 C32 C33 C34 2.1(7) . . . . ?
N5 C33 C34 C35 -0.1(8) . . . . ?
C32 C33 C34 C35 178.0(5) . . . . ?
C33 C34 C35 C36 0.6(9) . . . . ?
C34 C35 C36 C37 -1.0(9) . . . . ?
C33 N5 C37 C36 -0.6(8) . . . . ?
Sm1 N5 C37 C36 179.4(4) . . . . ?
C35 C36 C37 N5 1.1(9) . . . . ?
